data_4345005
loop_
_publ_author_name
'Shankar, Ravi'
'Mendiratta, Swati'
'Singla, Nisha'
'Kociok-K\"ohn, Gabriele'
'Lutter, Michael'
'Jurkschat, Klaus'

_publ_section_title
;
 Reactivity of Elemental Tin and Zinc toward Organophosphonic Acid Dialkyl
 Esters: A New One-Pot Recipe for the Synthesis of Coordination Assemblies
 Derived from O-Alkylorganophosphonate Ligands.
;
_journal_issue 2
_journal_name_full 'Inorganic chemistry'
_journal_page_first 721
_journal_page_last 724
_journal_paper_doi 10.1021/acs.inorgchem.6b02789
_journal_volume 56
_journal_year 2017
_chemical_formula_moiety 'C10 H26 O6 P2 Sn'
_chemical_formula_sum 'C10 H26 O6 P2 Sn'
_chemical_formula_weight 422.94
_space_group_crystal_system monoclinic
_space_group_IT_number 14
_space_group_name_Hall '-P 2yn'
_space_group_name_H-M_alt 'P 1 21/n 1'
_symmetry_space_group_name_Hall '-P 2yn'
_symmetry_space_group_name_H-M 'P 1 21/n 1'
_atom_sites_solution_hydrogens geom
_audit_creation_method SHELXL-2014/7
_cell_angle_alpha 90
_cell_angle_beta 97.515(3)
_cell_angle_gamma 90
_cell_formula_units_Z 4
_cell_length_a 9.8848(3)
_cell_length_b 17.2980(5)
_cell_length_c 10.3074(3)
_cell_measurement_reflns_used 6345
_cell_measurement_temperature 150(2)
_cell_measurement_theta_max 30.1120
_cell_measurement_theta_min 3.9840
_cell_volume 1747.30(9)
_computing_cell_refinement 'CrysAlisPro 1.171.38.41 (Rigaku OD, 2015)'
_computing_data_collection 'CrysAlisPro 1.171.38.41 (Rigaku OD, 2015)'
_computing_data_reduction 'CrysAlisPro 1.171.38.41 (Rigaku OD, 2015)'
_computing_molecular_graphics 'ORTEP3 for Windows - Farrugia, L. J. J. Appl. Crystallogr. 1997, 30, 565'
_computing_publication_material
;
 'WinGX publication routines, Farrugia, 
 L. J., J. Appl. Crystallogr., 1999, 32, 837-838
;
_computing_structure_refinement
;
 SHELXL-2014/7 (Sheldrick, 2014)
 Sheldrick GM (2008) Acta Crystallogr A64:112--122 and 
 C. B. H\"ubschle, G. M. Sheldrick and B. Dittrich
 ShelXle: a Qt graphical user interface for SHELXL
 J. Appl. Cryst., 44, (2011) 1281-1284.
;
_computing_structure_solution
; 
 SHELXT 
G.M.Sheldrick,Acta Crystallogr.,Sect. A: Found.Crystallogr., 2008, 64,112-122.
;
_diffrn_ambient_environment N~2~
_diffrn_ambient_temperature 150.01(10)
_diffrn_detector 'CCD plate'
_diffrn_detector_area_resol_mean 8.0734
_diffrn_detector_type EosS2
_diffrn_measured_fraction_theta_full 0.997
_diffrn_measured_fraction_theta_max 0.890
_diffrn_measurement_device 'four-circle diffractometer'
_diffrn_measurement_device_type 'New Xcalibur, EosS2'
_diffrn_radiation_monochromator graphite
_diffrn_radiation_probe x-ray
_diffrn_radiation_type 'Mo K\a'
_diffrn_radiation_wavelength 0.71073
_diffrn_reflns_av_R_equivalents 0.0244
_diffrn_reflns_av_unetI/netI 0.0275
_diffrn_reflns_Laue_measured_fraction_full 0.997
_diffrn_reflns_Laue_measured_fraction_max 0.890
_diffrn_reflns_limit_h_max 6
_diffrn_reflns_limit_h_min -12
_diffrn_reflns_limit_k_max 23
_diffrn_reflns_limit_k_min -23
_diffrn_reflns_limit_l_max 14
_diffrn_reflns_limit_l_min -13
_diffrn_reflns_number 16011
_diffrn_reflns_point_group_measured_fraction_full 0.997
_diffrn_reflns_point_group_measured_fraction_max 0.890
_diffrn_reflns_theta_full 25.242
_diffrn_reflns_theta_max 30.216
_diffrn_reflns_theta_min 3.281
_diffrn_source 'fine-focus sealed X-ray tube'
_diffrn_source_type 'Enhance (Mo) X-ray Source'
_exptl_absorpt_coefficient_mu 1.661
_exptl_absorpt_correction_T_max 1.00000
_exptl_absorpt_correction_T_min 0.86712
_exptl_absorpt_correction_type multi-scan
_exptl_absorpt_process_details
;
CrysAlisPro 1.171.38.43 (Rigaku Oxford Diffraction, 2015)
Empirical absorption correction using spherical harmonics,
 implemented in SCALE3 ABSPACK scaling algorithm.
;
_exptl_crystal_colour colourless
_exptl_crystal_density_diffrn 1.608
_exptl_crystal_description block
_exptl_crystal_F_000 856
_exptl_crystal_size_max 0.500
_exptl_crystal_size_mid 0.500
_exptl_crystal_size_min 0.400
_refine_diff_density_max 0.428
_refine_diff_density_min -0.607
_refine_diff_density_rms 0.086
_refine_ls_extinction_method none
_refine_ls_goodness_of_fit_ref 1.086
_refine_ls_hydrogen_treatment constr
_refine_ls_matrix_type full
_refine_ls_number_parameters 180
_refine_ls_number_reflns 4621
_refine_ls_number_restraints 0
_refine_ls_restrained_S_all 1.086
_refine_ls_R_factor_all 0.0382
_refine_ls_R_factor_gt 0.0298
_refine_ls_shift/su_max 0.001
_refine_ls_shift/su_mean 0.000
_refine_ls_structure_factor_coef Fsqd
_refine_ls_weighting_details 'w=1/[\s^2^(Fo^2^)+(0.0133P)^2^+1.4254P] where P=(Fo^2^+2Fc^2^)/3'
_refine_ls_weighting_scheme calc
_refine_ls_wR_factor_gt 0.0527
_refine_ls_wR_factor_ref 0.0557
_reflns_Friedel_coverage 0.000
_reflns_number_gt 3900
_reflns_number_total 4621
_reflns_threshold_expression 'I > 2\s(I)'
_cod_data_source_file ic6b02789_si_004.cif
_cod_data_source_block compound6
_cod_depositor_comments 'Adding full bibliography for 4345004--4345005.cif.'
_cod_database_code 4345005
_shelx_shelxl_version_number 2014/7
_shelx_space_group_comment
;
The symmetry employed for this shelxl refinement is uniquely defined
by the following loop, which should always be used as a source of
symmetry information in preference to the above space-group names.
They are only intended as comments.
;
_shelx_estimated_absorpt_t_min 0.491
_shelx_estimated_absorpt_t_max 0.556
_oxdiff_exptl_absorpt_empirical_full_min 0.887
_oxdiff_exptl_absorpt_empirical_full_max 1.190
_oxdiff_exptl_absorpt_empirical_details
;
Empirical correction (ABSPACK) includes:
- Absorption correction using spherical harmonics
- Frame scaling
;

loop_
_space_group_symop_operation_xyz
'x, y, z'
'-x+1/2, y+1/2, -z+1/2'
'-x, -y, -z'
'x-1/2, -y-1/2, z-1/2'

loop_
_atom_site_label
_atom_site_type_symbol
_atom_site_fract_x
_atom_site_fract_y
_atom_site_fract_z
_atom_site_U_iso_or_equiv
_atom_site_adp_type
_atom_site_occupancy
_atom_site_site_symmetry_order
_atom_site_calc_flag
_atom_site_refinement_flags_posn
_atom_site_refinement_flags_adp
Sn Sn 0.50608(2) 0.50183(2) 0.75316(2) 0.01228(5) Uani 1 1 d . .
P1 P 0.73196(6) 0.47961(3) 0.51711(5) 0.01505(12) Uani 1 1 d . .
P2 P 0.26467(6) 0.52099(3) 0.97156(5) 0.01516(12) Uani 1 1 d . .
O1 O 0.62680(16) 0.45954(9) 0.60410(14) 0.0183(3) Uani 1 1 d . .
O2 O 0.68029(17) 0.51380(9) 0.38540(15) 0.0203(3) Uani 1 1 d . .
O3 O 0.81221(18) 0.40294(10) 0.48971(16) 0.0267(4) Uani 1 1 d . .
O4 O 0.37896(16) 0.54434(9) 0.89585(14) 0.0175(3) Uani 1 1 d . .
O5 O 0.30561(16) 0.48447(9) 1.10381(14) 0.0193(3) Uani 1 1 d . .
O6 O 0.17823(18) 0.59575(10) 0.99726(15) 0.0244(4) Uani 1 1 d . .
C1 C 0.4881(3) 0.38547(12) 0.8098(2) 0.0221(5) Uani 1 1 d . .
H1A H 0.4686 0.3834 0.9006 0.033 Uiso 1 1 calc R U
H1B H 0.5737 0.3582 0.8027 0.033 Uiso 1 1 calc R U
H1C H 0.4135 0.3608 0.7525 0.033 Uiso 1 1 calc R U
C2 C 0.5302(3) 0.61758(12) 0.6954(2) 0.0209(5) Uani 1 1 d . .
H2A H 0.4547 0.6488 0.7197 0.031 Uiso 1 1 calc R U
H2B H 0.5302 0.6198 0.6004 0.031 Uiso 1 1 calc R U
H2C H 0.6169 0.6379 0.7392 0.031 Uiso 1 1 calc R U
C3 C 0.8552(3) 0.54488(15) 0.5982(3) 0.0295(6) Uani 1 1 d . .
H3A H 0.9328 0.5490 0.5483 0.044 Uiso 1 1 calc R U
H3B H 0.8869 0.5256 0.6863 0.044 Uiso 1 1 calc R U
H3C H 0.8136 0.5959 0.6043 0.044 Uiso 1 1 calc R U
C4 C 0.8034(3) 0.33174(14) 0.5643(2) 0.0286(6) Uani 1 1 d . .
H4 H 0.7083 0.3257 0.5861 0.034 Uiso 1 1 calc R U
C5 C 0.9004(4) 0.33546(18) 0.6882(3) 0.0543(10) Uani 1 1 d . .
H5A H 0.8948 0.2874 0.7375 0.081 Uiso 1 1 calc R U
H5B H 0.8763 0.3792 0.7411 0.081 Uiso 1 1 calc R U
H5C H 0.9936 0.3422 0.6673 0.081 Uiso 1 1 calc R U
C6 C 0.8344(4) 0.26635(16) 0.4759(3) 0.0424(8) Uani 1 1 d . .
H6A H 0.8274 0.2170 0.5212 0.064 Uiso 1 1 calc R U
H6B H 0.9271 0.2724 0.4533 0.064 Uiso 1 1 calc R U
H6C H 0.7689 0.2672 0.3959 0.064 Uiso 1 1 calc R U
C7 C 0.1487(3) 0.45821(16) 0.8749(2) 0.0289(6) Uani 1 1 d . .
H7A H 0.0670 0.4508 0.9181 0.043 Uiso 1 1 calc R U
H7B H 0.1926 0.4081 0.8654 0.043 Uiso 1 1 calc R U
H7C H 0.1228 0.4812 0.7884 0.043 Uiso 1 1 calc R U
C8 C 0.1499(3) 0.65551(15) 0.8965(3) 0.0286(6) Uani 1 1 d . .
H8 H 0.1642 0.6336 0.8096 0.034 Uiso 1 1 calc R U
C9 C 0.0023(3) 0.67874(18) 0.8933(3) 0.0431(8) Uani 1 1 d . .
H9A H -0.0209 0.7176 0.8249 0.065 Uiso 1 1 calc R U
H9B H -0.0118 0.7004 0.9783 0.065 Uiso 1 1 calc R U
H9C H -0.0561 0.6333 0.8747 0.065 Uiso 1 1 calc R U
C10 C 0.2478(3) 0.72127(17) 0.9301(3) 0.0454(8) Uani 1 1 d . .
H10A H 0.2304 0.7620 0.8639 0.068 Uiso 1 1 calc R U
H10B H 0.3416 0.7025 0.9323 0.068 Uiso 1 1 calc R U
H10C H 0.2352 0.7422 1.0161 0.068 Uiso 1 1 calc R U

loop_
_atom_site_aniso_label
_atom_site_aniso_U_11
_atom_site_aniso_U_22
_atom_site_aniso_U_33
_atom_site_aniso_U_23
_atom_site_aniso_U_13
_atom_site_aniso_U_12
Sn 0.01499(8) 0.01293(7) 0.00938(7) 0.00119(5) 0.00336(5) 0.00119(6)
P1 0.0136(3) 0.0196(3) 0.0121(3) -0.0005(2) 0.0022(2) 0.0030(2)
P2 0.0142(3) 0.0201(3) 0.0115(3) 0.0008(2) 0.0027(2) 0.0023(2)
O1 0.0195(9) 0.0219(8) 0.0147(8) -0.0010(6) 0.0068(6) 0.0046(7)
O2 0.0180(9) 0.0275(9) 0.0152(8) 0.0036(6) 0.0012(6) -0.0005(7)
O3 0.0282(11) 0.0258(9) 0.0292(10) 0.0039(7) 0.0155(8) 0.0110(8)
O4 0.0172(9) 0.0229(8) 0.0135(7) -0.0015(6) 0.0060(6) 0.0013(6)
O5 0.0178(9) 0.0235(8) 0.0161(8) 0.0038(6) 0.0011(6) -0.0015(7)
O6 0.0259(10) 0.0286(9) 0.0203(9) 0.0061(7) 0.0091(7) 0.0126(7)
C1 0.0286(14) 0.0153(11) 0.0224(12) 0.0017(9) 0.0031(10) -0.0009(10)
C2 0.0260(14) 0.0144(10) 0.0229(12) 0.0015(9) 0.0053(10) 0.0006(9)
C3 0.0209(14) 0.0347(15) 0.0313(14) -0.0047(11) -0.0031(11) -0.0032(11)
C4 0.0377(17) 0.0227(12) 0.0264(13) 0.0017(10) 0.0084(12) 0.0100(11)
C5 0.082(3) 0.0383(18) 0.0364(18) -0.0036(13) -0.0150(18) 0.0137(18)
C6 0.055(2) 0.0339(16) 0.0379(17) -0.0076(12) 0.0025(15) 0.0126(14)
C7 0.0228(14) 0.0387(15) 0.0245(13) -0.0028(11) 0.0010(11) -0.0053(11)
C8 0.0317(16) 0.0289(14) 0.0258(13) 0.0104(10) 0.0060(11) 0.0119(11)
C9 0.0326(18) 0.0459(18) 0.0498(19) 0.0137(14) 0.0020(14) 0.0163(14)
C10 0.041(2) 0.0381(17) 0.056(2) 0.0146(15) 0.0025(15) 0.0032(15)

loop_
_atom_type_symbol
_atom_type_description
_atom_type_scat_dispersion_real
_atom_type_scat_dispersion_imag
_atom_type_scat_source
C C 0.0033 0.0016 'International Tables Vol C Tables 4.2.6.8 and 6.1.1.4'
H H 0.0000 0.0000 'International Tables Vol C Tables 4.2.6.8 and 6.1.1.4'
O O 0.0106 0.0060 'International Tables Vol C Tables 4.2.6.8 and 6.1.1.4'
P P 0.1023 0.0942 'International Tables Vol C Tables 4.2.6.8 and 6.1.1.4'
Sn Sn -0.6537 1.4246 'International Tables Vol C Tables 4.2.6.8 and 6.1.1.4'

loop_
_geom_angle_atom_site_label_1
_geom_angle_atom_site_label_2
_geom_angle_atom_site_label_3
_geom_angle
_geom_angle_site_symmetry_1
_geom_angle_site_symmetry_3
C1 Sn C2 178.27(10) . .
C1 Sn O4 93.32(8) . .
C2 Sn O4 88.10(8) . .
C1 Sn O1 87.08(8) . .
C2 Sn O1 91.54(8) . .
O4 Sn O1 177.78(6) . .
C1 Sn O2 88.20(8) . 3_666
C2 Sn O2 92.82(8) . 3_666
O4 Sn O2 88.38(6) . 3_666
O1 Sn O2 89.45(6) . 3_666
C1 Sn O5 90.67(8) . 3_667
C2 Sn O5 88.31(8) . 3_667
O4 Sn O5 91.32(6) . 3_667
O1 Sn O5 90.86(6) . 3_667
O2 Sn O5 178.82(6) 3_666 3_667
O1 P1 O2 116.72(9) . .
O1 P1 O3 108.31(9) . .
O2 P1 O3 106.58(9) . .
O1 P1 C3 110.52(11) . .
O2 P1 C3 107.65(11) . .
O3 P1 C3 106.54(12) . .
O5 P2 O4 116.66(9) . .
O5 P2 O6 106.04(9) . .
O4 P2 O6 108.85(9) . .
O5 P2 C7 109.03(11) . .
O4 P2 C7 110.11(11) . .
O6 P2 C7 105.53(12) . .
P1 O1 Sn 145.67(10) . .
P1 O2 Sn 133.97(10) . 3_666
C4 O3 P1 123.00(15) . .
P2 O4 Sn 142.53(10) . .
P2 O5 Sn 130.88(9) . 3_667
C8 O6 P2 120.82(15) . .
Sn C1 H1A 109.5 . .
Sn C1 H1B 109.5 . .
H1A C1 H1B 109.5 . .
Sn C1 H1C 109.5 . .
H1A C1 H1C 109.5 . .
H1B C1 H1C 109.5 . .
Sn C2 H2A 109.5 . .
Sn C2 H2B 109.5 . .
H2A C2 H2B 109.5 . .
Sn C2 H2C 109.5 . .
H2A C2 H2C 109.5 . .
H2B C2 H2C 109.5 . .
P1 C3 H3A 109.5 . .
P1 C3 H3B 109.5 . .
H3A C3 H3B 109.5 . .
P1 C3 H3C 109.5 . .
H3A C3 H3C 109.5 . .
H3B C3 H3C 109.5 . .
O3 C4 C5 109.7(2) . .
O3 C4 C6 106.5(2) . .
C5 C4 C6 112.9(2) . .
O3 C4 H4 109.2 . .
C5 C4 H4 109.2 . .
C6 C4 H4 109.2 . .
C4 C5 H5A 109.5 . .
C4 C5 H5B 109.5 . .
H5A C5 H5B 109.5 . .
C4 C5 H5C 109.5 . .
H5A C5 H5C 109.5 . .
H5B C5 H5C 109.5 . .
C4 C6 H6A 109.5 . .
C4 C6 H6B 109.5 . .
H6A C6 H6B 109.5 . .
C4 C6 H6C 109.5 . .
H6A C6 H6C 109.5 . .
H6B C6 H6C 109.5 . .
P2 C7 H7A 109.5 . .
P2 C7 H7B 109.5 . .
H7A C7 H7B 109.5 . .
P2 C7 H7C 109.5 . .
H7A C7 H7C 109.5 . .
H7B C7 H7C 109.5 . .
O6 C8 C10 108.2(2) . .
O6 C8 C9 107.3(2) . .
C10 C8 C9 113.2(2) . .
O6 C8 H8 109.3 . .
C10 C8 H8 109.3 . .
C9 C8 H8 109.3 . .
C8 C9 H9A 109.5 . .
C8 C9 H9B 109.5 . .
H9A C9 H9B 109.5 . .
C8 C9 H9C 109.5 . .
H9A C9 H9C 109.5 . .
H9B C9 H9C 109.5 . .
C8 C10 H10A 109.5 . .
C8 C10 H10B 109.5 . .
H10A C10 H10B 109.5 . .
C8 C10 H10C 109.5 . .
H10A C10 H10C 109.5 . .
H10B C10 H10C 109.5 . .

loop_
_geom_bond_atom_site_label_1
_geom_bond_atom_site_label_2
_geom_bond_distance
_geom_bond_site_symmetry_2
Sn C1 2.110(2) .
Sn C2 2.111(2) .
Sn O4 2.1832(15) .
Sn O1 2.1907(15) .
Sn O2 2.1950(16) 3_666
Sn O5 2.2309(16) 3_667
P1 O1 1.4995(16) .
P1 O2 1.5075(16) .
P1 O3 1.5895(17) .
P1 C3 1.786(3) .
P2 O5 1.5089(16) .
P2 O4 1.5096(16) .
P2 O6 1.5912(17) .
P2 C7 1.785(3) .
O2 Sn 2.1951(16) 3_666
O3 C4 1.460(3) .
O5 Sn 2.2309(15) 3_667
O6 C8 1.466(3) .
C1 H1A 0.9800 .
C1 H1B 0.9800 .
C1 H1C 0.9800 .
C2 H2A 0.9800 .
C2 H2B 0.9800 .
C2 H2C 0.9800 .
C3 H3A 0.9800 .
C3 H3B 0.9800 .
C3 H3C 0.9800 .
C4 C5 1.495(4) .
C4 C6 1.508(3) .
C4 H4 1.0000 .
C5 H5A 0.9800 .
C5 H5B 0.9800 .
C5 H5C 0.9800 .
C6 H6A 0.9800 .
C6 H6B 0.9800 .
C6 H6C 0.9800 .
C7 H7A 0.9800 .
C7 H7B 0.9800 .
C7 H7C 0.9800 .
C8 C10 1.504(4) .
C8 C9 1.509(4) .
C8 H8 1.0000 .
C9 H9A 0.9800 .
C9 H9B 0.9800 .
C9 H9C 0.9800 .
C10 H10A 0.9800 .
C10 H10B 0.9800 .
C10 H10C 0.9800 .

loop_
_geom_torsion_atom_site_label_1
_geom_torsion_atom_site_label_2
_geom_torsion_atom_site_label_3
_geom_torsion_atom_site_label_4
_geom_torsion
_geom_torsion_site_symmetry_4
O2 P1 O1 Sn -87.49(18) .
O3 P1 O1 Sn 152.30(16) .
C3 P1 O1 Sn 35.9(2) .
O1 P1 O2 Sn -32.85(17) 3_666
O3 P1 O2 Sn 88.28(14) 3_666
C3 P1 O2 Sn -157.73(14) 3_666
O1 P1 O3 C4 -13.3(2) .
O2 P1 O3 C4 -139.68(19) .
C3 P1 O3 C4 105.6(2) .
O5 P2 O4 Sn 90.16(16) .
O6 P2 O4 Sn -149.97(14) .
C7 P2 O4 Sn -34.75(19) .
O4 P2 O5 Sn 28.00(16) 3_667
O6 P2 O5 Sn -93.36(13) 3_667
C7 P2 O5 Sn 153.45(13) 3_667
O5 P2 O6 C8 165.04(18) .
O4 P2 O6 C8 38.8(2) .
C7 P2 O6 C8 -79.4(2) .
P1 O3 C4 C5 -83.3(3) .
P1 O3 C4 C6 154.2(2) .
P2 O6 C8 C10 -100.6(2) .
P2 O6 C8 C9 136.9(2) .
